data_1556175
loop_
_publ_author_name
'Parella, Ramarao'
'Gopalakrishnan, Bojan'
'Babu, Srinivasarao Arulananda'

_publ_section_title
;
 Auxiliary-enabled Pd-catalyzed direct arylation of methylene C(sp3)-H
 bond of cyclopropanes: highly diastereoselective assembling of di- and
 trisubstituted cyclopropanecarboxamides.
;
_journal_issue 13
_journal_name_full 'Organic letters'
_journal_page_first 3238
_journal_page_last 3241
_journal_paper_doi 10.1021/ol4012212
_journal_volume 15
_journal_year 2013
_chemical_formula_moiety 'C17 H16 N2 O3 S'
_chemical_formula_sum 'C17 H16 N2 O3 S'
_chemical_formula_weight 328.39
_space_group_crystal_system monoclinic
_space_group_IT_number 14
_space_group_name_Hall '-P 2ybc'
_space_group_name_H-M_alt 'P 1 21/c 1'
_atom_sites_solution_hydrogens geom
_atom_sites_solution_primary direct
_atom_sites_solution_secondary difmap
_audit_creation_date 2013-04-19T11:59:57-00:00
_audit_creation_method 'WinGX routine CIF_UPDATE'
_cell_angle_alpha 90
_cell_angle_beta 90.12
_cell_angle_gamma 90
_cell_formula_units_Z 4
_cell_length_a 12.587(3)
_cell_length_b 8.748(2)
_cell_length_c 14.954(3)
_cell_measurement_reflns_used 3497
_cell_measurement_temperature 298
_cell_measurement_theta_max 27.025
_cell_measurement_theta_min 2.724
_cell_volume 1646.6(6)
_computing_data_reduction 'SAINT v7.68A (Bruker, 2009)'
_computing_molecular_graphics
;
O. V. Dolomanov, L. J. Bourhis, R. J. Gildea, J. A. K. Howard and H. Puschmann,
OLEX2: a complete structure solution, refinement and analysis program.
        J. Appl. Cryst. (2009). 42, 339-341.
;
_computing_publication_material
;
O. V. Dolomanov, L. J. Bourhis, R. J. Gildea, J. A. K. Howard and H. Puschmann,
OLEX2: a complete structure solution, refinement and analysis program.
        J. Appl. Cryst. (2009). 42, 339-341.
;
_computing_structure_refinement
;
        SHELXL, G.M. Sheldrick, Acta Cryst.
        2008). A64, 112-122
;
_computing_structure_solution 'SHELXS-97 (Sheldrick, 1990)'
_diffrn_ambient_temperature 298
_diffrn_measured_fraction_theta_full 0.686
_diffrn_measured_fraction_theta_max 0.687
_diffrn_radiation_monochromator graphite
_diffrn_radiation_type 'MO K\a'
_diffrn_radiation_wavelength 0.71073
_diffrn_reflns_av_R_equivalents 0.0649
_diffrn_reflns_limit_h_max 14
_diffrn_reflns_limit_h_min -10
_diffrn_reflns_limit_k_max 7
_diffrn_reflns_limit_k_min -10
_diffrn_reflns_limit_l_max 15
_diffrn_reflns_limit_l_min -17
_diffrn_reflns_number 4767
_diffrn_reflns_theta_full 25
_diffrn_reflns_theta_max 25.02
_diffrn_reflns_theta_min 1.62
_diffrn_source 'fine-focus sealed tube'
_exptl_absorpt_coefficient_mu 0.212
_exptl_absorpt_correction_T_max 0.7457
_exptl_absorpt_correction_T_min 0.5727
_exptl_absorpt_correction_type multi-scan
_exptl_absorpt_process_details
;
        SADABS-2008/1 (Bruker,2008) was used for absorption correction.
        R(int) was 0.1615 before and 0.1080 after correction.
        The Ratio of minimum to maximum transmission is 0.7680.
        The \l/2 correction factor is 0.0015.
;
_exptl_crystal_density_diffrn 1.321
_exptl_crystal_density_method 'not measured'
_exptl_crystal_F_000 684
_exptl_crystal_size_max 0.3
_exptl_crystal_size_mid 0.2
_exptl_crystal_size_min 0.2
_refine_diff_density_max 0.25
_refine_diff_density_min -0.257
_refine_diff_density_rms 0.062
_refine_ls_extinction_method none
_refine_ls_goodness_of_fit_ref 0.957
_refine_ls_hydrogen_treatment mixed
_refine_ls_matrix_type full
_refine_ls_number_parameters 213
_refine_ls_number_reflns 1999
_refine_ls_number_restraints 0
_refine_ls_restrained_S_all 0.957
_refine_ls_R_factor_all 0.0866
_refine_ls_R_factor_gt 0.0674
_refine_ls_shift/su_max 0
_refine_ls_shift/su_mean 0
_refine_ls_structure_factor_coef Fsqd
_refine_ls_weighting_details 'calc w=1/[\s^2^(Fo^2^)+(0.1034P)^2^+0.0000P] where P=(Fo^2^+2Fc^2^)/3'
_refine_ls_weighting_scheme calc
_refine_ls_wR_factor_gt 0.1718
_refine_ls_wR_factor_ref 0.1809
_reflns_number_gt 1359
_reflns_number_total 1999
_reflns_threshold_expression >2sigma(I)
_cod_data_source_file ol4012212_si_004.cif
_cod_data_source_block sci137_pr1176b2_0m
_cod_original_cell_volume 1646.7(6)
_cod_database_code 1556175

loop_
_space_group_symop_id
_space_group_symop_operation_xyz
1 'x, y, z'
2 '-x, y+1/2, -z+1/2'
3 '-x, -y, -z'
4 'x, -y-1/2, z-1/2'

loop_
_atom_site_label
_atom_site_type_symbol
_atom_site_fract_x
_atom_site_fract_y
_atom_site_fract_z
_atom_site_U_iso_or_equiv
_atom_site_adp_type
_atom_site_occupancy
_atom_site_symmetry_multiplicity
_atom_site_calc_flag
_atom_site_refinement_flags
S1 S -0.25914(9) 0.17455(12) 0.23680(7) 0.0587(4) Uani 1 1 d .
O1 O 0.4732(4) 0.3505(5) -0.0629(3) 0.1246(18) Uani 1 1 d .
O2 O 0.0702(2) 0.3709(3) 0.2067(2) 0.0602(7) Uani 1 1 d .
O3 O 0.4360(4) 0.1232(5) -0.1033(3) 0.1085(13) Uani 1 1 d .
C1 C 0.3285(3) 0.2877(4) 0.1800(3) 0.0583(10) Uani 1 1 d .
N2 N -0.0355(3) 0.1638(3) 0.1905(2) 0.0533(8) Uani 1 1 d .
H2 H -0.0493 0.0729 0.2091 0.064 Uiso 1 1 calc R
N1 N 0.4330(3) 0.2279(6) -0.0491(3) 0.0757(11) Uani 1 1 d .
C2 C 0.3762(3) 0.2028(5) 0.0348(3) 0.0547(10) Uani 1 1 d .
C3 C 0.3794(4) 0.3127(5) 0.0998(3) 0.0632(11) Uani 1 1 d .
H3 H 0.4157 0.4037 0.0899 0.076 Uiso 1 1 calc R
C4 C 0.2725(3) 0.1559(4) 0.1950(3) 0.0499(9) Uani 1 1 d .
C5 C 0.2208(3) 0.1196(5) 0.2811(3) 0.0556(9) Uani 1 1 d .
H5 H 0.2445 0.0226 0.3071 0.067 Uiso 1 1 calc R
C6 C 0.1038(3) 0.1538(4) 0.2980(3) 0.0558(10) Uani 1 1 d .
H6 H 0.0634 0.0759 0.3305 0.067 Uiso 1 1 calc R
C7 C 0.0459(3) 0.2406(4) 0.2292(3) 0.0474(8) Uani 1 1 d .
C8 C -0.0991(3) 0.2247(4) 0.1213(2) 0.0511(9) Uani 1 1 d .
C9 C -0.2095(3) 0.2345(4) 0.1337(2) 0.0460(8) Uani 1 1 d .
C10 C -0.2707(4) 0.2955(5) 0.0647(3) 0.0607(11) Uani 1 1 d .
H10 H -0.344 0.3008 0.0715 0.073 Uiso 1 1 calc R
C11 C -0.2255(5) 0.3480(5) -0.0130(3) 0.0820(16) Uani 1 1 d .
H11 H -0.2678 0.389 -0.058 0.098 Uiso 1 1 calc R
C12 C -0.3982(4) 0.2122(7) 0.2278(4) 0.0821(14) Uani 1 1 d .
H12A H -0.4091 0.3186 0.215 0.123 Uiso 1 1 calc R
H12B H -0.4324 0.1867 0.2832 0.123 Uiso 1 1 calc R
H12C H -0.4279 0.1516 0.1804 0.123 Uiso 1 1 calc R
C13 C -0.1173(5) 0.3397(7) -0.0235(3) 0.099(2) Uani 1 1 d .
H13 H -0.0862 0.376 -0.0757 0.119 Uiso 1 1 calc R
C14 C -0.0547(4) 0.2779(7) 0.0427(3) 0.0834(14) Uani 1 1 d .
H14 H 0.0184 0.2719 0.0345 0.1 Uiso 1 1 calc R
C15 C 0.1885(3) 0.2342(6) 0.3489(3) 0.0636(11) Uani 1 1 d .
H15A H 0.2008 0.3411 0.3352 0.076 Uiso 1 1 calc R
H15B H 0.1976 0.2074 0.4114 0.076 Uiso 1 1 calc R
C16 C 0.3202(4) 0.0712(6) 0.0481(3) 0.0745(13) Uani 1 1 d .
H16 H 0.3169 -0.0025 0.0034 0.089 Uiso 1 1 calc R
C17 C 0.2692(4) 0.0486(5) 0.1272(3) 0.0731(12) Uani 1 1 d .
H17 H 0.2311 -0.0413 0.1358 0.088 Uiso 1 1 calc R
H1 H 0.344(5) 0.365(6) 0.239(4) 0.106(19) Uiso 1 1 d .

loop_
_atom_site_aniso_label
_atom_site_aniso_U_11
_atom_site_aniso_U_22
_atom_site_aniso_U_33
_atom_site_aniso_U_23
_atom_site_aniso_U_13
_atom_site_aniso_U_12
S1 0.0557(6) 0.0659(7) 0.0546(6) 0.0080(4) 0.0072(4) 0.0046(4)
O1 0.149(4) 0.130(4) 0.095(3) -0.019(3) 0.049(3) -0.065(3)
O2 0.0560(16) 0.0441(15) 0.0804(18) 0.0035(13) -0.0024(14) -0.0027(12)
O3 0.122(3) 0.125(3) 0.079(2) -0.031(2) 0.018(2) -0.002(3)
C1 0.060(2) 0.046(2) 0.070(3) -0.0010(19) 0.010(2) -0.0022(18)
N2 0.0510(19) 0.0485(18) 0.0604(18) 0.0055(14) -0.0048(16) -0.0073(13)
N1 0.066(2) 0.098(3) 0.063(2) -0.009(2) 0.0037(19) -0.011(2)
C2 0.047(2) 0.061(2) 0.056(2) -0.0030(18) -0.0028(18) -0.0013(18)
C3 0.060(3) 0.057(2) 0.073(3) 0.001(2) 0.011(2) -0.0126(19)
C4 0.043(2) 0.0429(19) 0.064(2) 0.0071(16) -0.0076(18) 0.0067(14)
C5 0.048(2) 0.052(2) 0.066(2) 0.0153(18) -0.0058(18) 0.0031(18)
C6 0.052(2) 0.052(2) 0.064(2) 0.0067(17) 0.0033(19) -0.0055(16)
C7 0.0396(17) 0.0436(19) 0.059(2) 0.0004(16) 0.0041(16) 0.0018(15)
C8 0.055(2) 0.050(2) 0.048(2) -0.0042(16) 0.0006(17) -0.0053(17)
C9 0.054(2) 0.0402(18) 0.0444(18) -0.0096(14) -0.0014(16) -0.0006(16)
C10 0.075(3) 0.060(2) 0.047(2) -0.0060(17) -0.010(2) 0.006(2)
C11 0.109(4) 0.090(4) 0.047(2) 0.004(2) -0.014(3) 0.007(3)
C12 0.058(3) 0.106(4) 0.082(3) 0.004(3) 0.015(2) 0.013(3)
C13 0.101(4) 0.148(6) 0.047(3) 0.019(3) 0.006(3) -0.019(4)
C14 0.069(3) 0.119(4) 0.063(3) 0.011(3) 0.008(2) -0.008(3)
C15 0.061(2) 0.075(3) 0.054(2) 0.006(2) -0.007(2) -0.007(2)
C16 0.097(3) 0.061(3) 0.065(3) -0.011(2) -0.001(2) -0.010(2)
C17 0.090(3) 0.052(2) 0.077(3) -0.003(2) -0.001(2) -0.021(2)

loop_
_atom_type_symbol
_atom_type_description
_atom_type_scat_dispersion_real
_atom_type_scat_dispersion_imag
_atom_type_scat_source
C C 0.0033 0.0016 'International Tables Vol C Tables 4.2.6.8 and 6.1.1.4'
H H 0 0 'International Tables Vol C Tables 4.2.6.8 and 6.1.1.4'
N N 0.0061 0.0033 'International Tables Vol C Tables 4.2.6.8 and 6.1.1.4'
O O 0.0106 0.006 'International Tables Vol C Tables 4.2.6.8 and 6.1.1.4'
S S 0.1246 0.1234 'International Tables Vol C Tables 4.2.6.8 and 6.1.1.4'

loop_
_geom_angle_atom_site_label_1
_geom_angle_atom_site_label_2
_geom_angle_atom_site_label_3
_geom_angle
C9 S1 C12 103.4(2)
C3 C1 H1 120(3)
C4 C1 C3 121.0(4)
C4 C1 H1 118(3)
C7 N2 H2 118.2
C7 N2 C8 123.6(3)
C8 N2 H2 118.2
O1 N1 O3 122.7(5)
O1 N1 C2 119.2(4)
O3 N1 C2 118.1(4)
C3 C2 N1 119.4(4)
C16 C2 N1 120.4(4)
C16 C2 C3 120.3(4)
C1 C3 H3 120.2
C2 C3 C1 119.6(4)
C2 C3 H3 120.2
C1 C4 C5 123.4(4)
C1 C4 C17 117.8(4)
C17 C4 C5 118.7(3)
C4 C5 H5 113.4
C4 C5 C6 122.0(3)
C4 C5 C15 124.9(4)
C6 C5 H5 113.4
C15 C5 H5 113.4
C15 C5 C6 59.2(3)
C5 C6 H6 116.6
C7 C6 C5 117.6(3)
C7 C6 H6 116.6
C7 C6 C15 117.9(4)
C15 C6 C5 59.1(3)
C15 C6 H6 116.6
O2 C7 N2 122.2(3)
O2 C7 C6 123.2(3)
N2 C7 C6 114.6(3)
C9 C8 N2 119.0(3)
C14 C8 N2 121.4(4)
C14 C8 C9 119.5(4)
C8 C9 S1 117.0(3)
C10 C9 S1 124.8(3)
C10 C9 C8 118.1(4)
C9 C10 H10 119.2
C11 C10 C9 121.7(4)
C11 C10 H10 119.2
C10 C11 H11 120.3
C13 C11 C10 119.4(5)
C13 C11 H11 120.3
S1 C12 H12A 109.5
S1 C12 H12B 109.5
S1 C12 H12C 109.5
H12A C12 H12B 109.5
H12A C12 H12C 109.5
H12B C12 H12C 109.5
C11 C13 H13 119.8
C11 C13 C14 120.3(5)
C14 C13 H13 119.8
C8 C14 H14 119.6
C13 C14 C8 120.9(5)
C13 C14 H14 119.6
C5 C15 C6 61.8(3)
C5 C15 H15A 117.6
C5 C15 H15B 117.6
C6 C15 H15A 117.6
C6 C15 H15B 117.6
H15A C15 H15B 114.7
C2 C16 H16 120.2
C17 C16 C2 119.6(4)
C17 C16 H16 120.2
C4 C17 H17 119.2
C16 C17 C4 121.6(4)
C16 C17 H17 119.2

loop_
_geom_bond_atom_site_label_1
_geom_bond_atom_site_label_2
_geom_bond_distance
S1 C9 1.746(4)
S1 C12 1.786(5)
O1 N1 1.204(5)
O2 C7 1.228(5)
O3 N1 1.224(6)
C1 C3 1.379(6)
C1 C4 1.370(5)
C1 H1 1.13(6)
N2 H2 0.86
N2 C7 1.355(5)
N2 C8 1.411(5)
N1 C2 1.461(6)
C2 C3 1.368(6)
C2 C16 1.364(6)
C3 H3 0.93
C4 C5 1.478(6)
C4 C17 1.382(6)
C5 H5 0.98
C5 C6 1.524(6)
C5 C15 1.483(6)
C6 H6 0.98
C6 C7 1.471(5)
C6 C15 1.485(6)
C8 C9 1.405(5)
C8 C14 1.383(6)
C9 C10 1.392(5)
C10 H10 0.93
C10 C11 1.374(7)
C11 H11 0.93
C11 C13 1.374(9)
C12 H12A 0.96
C12 H12B 0.96
C12 H12C 0.96
C13 H13 0.93
C13 C14 1.374(8)
C14 H14 0.93
C15 H15A 0.97
C15 H15B 0.97
C16 H16 0.93
C16 C17 1.363(6)
C17 H17 0.93
